data_2007875
loop_
_publ_author_name
'Povse, Vicente'
'Perec, Mireille'
'Baggio, Ricardo'
'Garland, Maria Teresa'

_publ_section_title
;
 Hexakis(imidazole-<i>N</i>^3^)nickel(II) Carbonate Pentahydrate
;
_journal_issue 12
_journal_name_full 'Acta Crystallographica Section C'
_journal_page_first 1817
_journal_page_last 1820
_journal_paper_doi 10.1107/S0108270198007409
_journal_volume 54
_journal_year 1998
_chemical_formula_moiety '[Ni (C3 H4 N2)6] CO3 , 5H2O'
_chemical_formula_sum 'C19 H34 N12 Ni O8'
_chemical_formula_weight 617.28
_chemical_name_systematic
;
 Hexakis(imidazole-N^3^)nickel(II) carbonate pentahydrate.
;
_space_group_IT_number 176
_symmetry_cell_setting hexagonal
_symmetry_space_group_name_Hall '-P 6c'
_symmetry_space_group_name_H-M 'P 63/m'
_audit_creation_method SHELXL97
_cell_angle_alpha 90.00
_cell_angle_beta 90.00
_cell_angle_gamma 120.00
_cell_formula_units_Z 2
_cell_length_a 9.0124(11)
_cell_length_b 9.0124(11)
_cell_length_c 21.080(6)
_cell_measurement_reflns_used 25
_cell_measurement_temperature 293(2)
_cell_measurement_theta_max 12.5
_cell_measurement_theta_min 7.5
_cell_volume 1482.8(5)
_computing_cell_refinement 'P3/P4-PC Diffractometer Program'
_computing_data_collection 'P3/P4-PC Diffractometer Program (Siemens, 1991)'
_computing_data_reduction 'XDISK in SHELXTL/PC (Sheldrick, 1994)'
_computing_molecular_graphics 'XP in SHELXTL/PC'
_computing_publication_material
;
SHELXL97, PARST (Nardelli, 1983) and Cambridge Structural Database (Allen &
Kennard, 1993)
;
_computing_structure_refinement 'SHELXL97 (Sheldrick, 1997)'
_computing_structure_solution 'SHELXS86 (Sheldrick, 1990)'
_diffrn_ambient_temperature 293(2)
_diffrn_measured_fraction_theta_full 1.000
_diffrn_measured_fraction_theta_max 1.000
_diffrn_measurement_device 'Siemens R3m'
_diffrn_measurement_method \w/2\q
_diffrn_radiation_monochromator graphite
_diffrn_radiation_source 'fine-focus sealed tube'
_diffrn_radiation_type MoK\a
_diffrn_radiation_wavelength 0.71073
_diffrn_reflns_av_R_equivalents 0.045
_diffrn_reflns_av_sigmaI/netI 0.056
_diffrn_reflns_limit_h_max 8
_diffrn_reflns_limit_h_min -10
_diffrn_reflns_limit_k_max 10
_diffrn_reflns_limit_k_min 0
_diffrn_reflns_limit_l_max 25
_diffrn_reflns_limit_l_min 0
_diffrn_reflns_number 2852
_diffrn_reflns_theta_full 25.05
_diffrn_reflns_theta_max 25.05
_diffrn_reflns_theta_min 1.93
_diffrn_standards_decay_% <2
_diffrn_standards_interval_count 98
_diffrn_standards_number 2
_exptl_absorpt_coefficient_mu 0.72
_exptl_absorpt_correction_T_max 0.95
_exptl_absorpt_correction_T_min 0.89
_exptl_absorpt_correction_type '\y scans'
_exptl_absorpt_process_details '(XEMP in SHELXTL/PC; Sheldrick, 1994)'
_exptl_crystal_colour pale_green
_exptl_crystal_density_diffrn 1.38
_exptl_crystal_density_meas ?
_exptl_crystal_description Hexagonal_plate
_exptl_crystal_F_000 648
_exptl_crystal_size_max 0.15
_exptl_crystal_size_mid 0.15
_exptl_crystal_size_min 0.08
_refine_diff_density_max 0.34
_refine_diff_density_min -0.19
_refine_ls_extinction_method none
_refine_ls_goodness_of_fit_all 1.02
_refine_ls_goodness_of_fit_obs 1.08
_refine_ls_hydrogen_treatment 'H atoms: see below'
_refine_ls_matrix_type full
_refine_ls_number_parameters 82
_refine_ls_number_reflns 911
_refine_ls_restrained_S_all 1.02
_refine_ls_restrained_S_obs 1.07
_refine_ls_R_factor_all 0.081
_refine_ls_R_factor_obs 0.038
_refine_ls_shift/esd_max <0.01
_refine_ls_shift/esd_mean <0.01
_refine_ls_structure_factor_coef Fsqd
_refine_ls_weighting_details 'calc w = 1/[\s^2^(Fo^2^)+(0.044P)^2^+0.067P] where P=(Fo^2^+2Fc^2^)/3'
_refine_ls_weighting_scheme calc
_refine_ls_wR_factor_all 0.112
_refine_ls_wR_factor_obs 0.091
_reflns_number_observed 594
_reflns_number_total 911
_reflns_observed_criterion I>2\s(I)
_cod_data_source_file bk1383.cif
_cod_data_source_block Ni_CO3_Imid
_cod_depositor_comments
;
The following automatic conversions were performed:
'_symmetry_cell_setting' value 'Hexagonal' changed to 'hexagonal'
according to '/home/saulius/struct/CIF-dictionaries/cif_core.dic'
dictionary named 'cif_core.dic' version 2.4.1 from
2010-06-29.

'_geom_bond_publ_flag' value 'N' changed to 'n' according to
'/home/saulius/struct/CIF-dictionaries/cif_core.dic' dictionary named
'cif_core.dic' version 2.4.1 from 2010-06-29 (16
times).

'_geom_bond_publ_flag' value 'Y' changed to 'y' according to
'/home/saulius/struct/CIF-dictionaries/cif_core.dic' dictionary named
'cif_core.dic' version 2.4.1 from 2010-06-29 (7 times).

Automatic conversion script
Id: cif_fix_enum 1527 2010-12-29 10:47:43Z saulius 

The following automatic conversions were performed:

'_symmetry_cell_setting' value 'Hexagonal' changed to 'hexagonal'
according to /home/saulius/struct/CIF-dictionaries/cif_core.dic
dictionary named 'cif_core.dic' version 2.4.1 from
2010-06-29.

'_geom_bond_publ_flag' value 'N' changed to 'n'
according to /home/saulius/struct/CIF-dictionaries/cif_core.dic
dictionary named 'cif_core.dic' version 2.4.1 from 2010-06-29 (16
times).

'_geom_bond_publ_flag' value 'Y' changed to 'y' according to
/home/saulius/struct/CIF-dictionaries/cif_core.dic dictionary named
'cif_core.dic' version 2.4.1 from 2010-06-29 (7
times).

'_geom_angle_publ_flag' value 'Y' changed to 'y' according
to /home/saulius/struct/CIF-dictionaries/cif_core.dic dictionary
named 'cif_core.dic' version 2.4.1 from 2010-06-29 (6
times).

'_geom_angle_publ_flag' value 'N' changed to 'n' according
to /home/saulius/struct/CIF-dictionaries/cif_core.dic dictionary
named 'cif_core.dic' version 2.4.1 from 2010-06-29 (30
times).

'_geom_torsion_publ_flag' value 'N' changed to 'n' according
to /home/saulius/struct/CIF-dictionaries/cif_core.dic dictionary
named 'cif_core.dic' version 2.4.1 from 2010-06-29 (17 times).

Automatic conversion script
Id: cif_fix_values 1715 2011-07-08 13:25:40Z adriana 

The following automatic conversions were performed:

'_exptl_crystal_density_meas' value 'not_measured' was changed to '?'
- the value is perceived as not measured.

Automatic conversion script
Id: cif_fix_values 3008 2015-01-20 13:52:24Z robertas 
;
_cod_database_code 2007875

loop_
_symmetry_equiv_pos_as_xyz
'x, y, z'
'-y, x-y, z'
'-x+y, -x, z'
'-x, -y, z+1/2'
'y, -x+y, z+1/2'
'x-y, x, z+1/2'
'-x, -y, -z'
'y, -x+y, -z'
'x-y, x, -z'
'x, y, -z-1/2'
'-y, x-y, -z-1/2'
'-x+y, -x, -z-1/2'

loop_
_atom_site_label
_atom_site_fract_x
_atom_site_fract_y
_atom_site_fract_z
_atom_site_U_iso_or_equiv
_atom_site_adp_type
_atom_site_calc_flag
_atom_site_refinement_flags
_atom_site_occupancy
_atom_site_disorder_assembly
_atom_site_disorder_group
_atom_site_type_symbol
Ni1 0 0 0 0.0339(2) Uani d S 1 . . Ni
C1 -0.2867(3) 0.0779(4) -0.04808(14) 0.0530(7) Uani d . 1 . . C
H1 -0.2752 0.1455 -0.0130 0.064 Uiso calc R 1 . . H
C2 -0.3971(4) 0.0458(4) -0.09709(16) 0.0651(9) Uani d . 1 . . C
H2 -0.4729 0.0867 -0.1019 0.078 Uiso calc R 1 . . H
C3 -0.2531(3) -0.0850(3) -0.11282(12) 0.0454(7) Uani d . 1 . . C
H3 -0.2143 -0.1525 -0.1318 0.055 Uiso calc R 1 . . H
N1 -0.1949(2) -0.0043(3) -0.05812(9) 0.0388(5) Uani d . 1 . . N
N2 -0.3740(3) -0.0580(3) -0.13743(12) 0.0524(7) Uani d . 1 . . N
H2A -0.4276 -0.0991 -0.1726 0.063 Uiso calc R 1 . . H
C -0.666666666666667 -0.333333333333333 -0.25 0.0281(13) Uani d S 1 . . C
O -0.5603(3) -0.1731(3) -0.25 0.0496(7) Uani d S 1 . . O
O1W 0 0 -0.2438(8) 0.071(2) Uani d SPD 0.50 . . O
H1W 0.0959(7) -0.0026(14) -0.256(3) 0.07(2) Uiso d PD 0.33 . . H
O2W -0.6681(5) 0.0607(4) -0.2357(3) 0.079(2) Uani d PD 0.50 . . O
H2WA -0.663(4) -0.0335(16) -0.25 0.097(19) Uiso d SD 1 . . H
H2WB -0.574(4) 0.1607(17) -0.25 0.15(3) Uiso d SD 1 . . H
O3W -0.333333333333333 0.333333333333333 -0.2279(4) 0.085(4) Uani d SP 0.50 . . O

loop_
_atom_site_aniso_label
_atom_site_aniso_U_11
_atom_site_aniso_U_22
_atom_site_aniso_U_33
_atom_site_aniso_U_12
_atom_site_aniso_U_13
_atom_site_aniso_U_23
Ni1 0.0362(3) 0.0362(3) 0.0293(4) 0.01809(13) 0 0
C1 0.0563(14) 0.0646(16) 0.0512(16) 0.0401(12) -0.0057(14) -0.0068(14)
C2 0.0615(16) 0.0752(18) 0.074(2) 0.0461(14) -0.0164(17) -0.0090(16)
C3 0.0425(14) 0.0467(14) 0.0456(15) 0.0211(12) -0.0040(13) -0.0013(12)
N1 0.0376(10) 0.0457(11) 0.0341(11) 0.0215(9) -0.0017(9) 0.0012(9)
N2 0.0427(11) 0.0576(14) 0.0512(14) 0.0210(10) -0.0153(11) -0.0055(11)
C 0.0333(19) 0.0333(19) 0.018(3) 0.0166(10) 0 0
O 0.0470(14) 0.0377(13) 0.0542(15) 0.0138(12) 0 0
O1W 0.076(2) 0.076(2) 0.060(6) 0.0382(12) 0 0
O2W 0.078(2) 0.0532(19) 0.114(7) 0.0389(17) 0.013(3) -0.001(3)
O3W 0.061(3) 0.061(3) 0.133(12) 0.0306(13) 0 0

loop_
_atom_type_symbol
_atom_type_description
_atom_type_scat_dispersion_real
_atom_type_scat_dispersion_imag
_atom_type_scat_source
C C 0.0033 0.0016 'International Tables Vol C Tables 4.2.6.8 and 6.1.1.4'
H H 0.0000 0.0000 'International Tables Vol C Tables 4.2.6.8 and 6.1.1.4'
O O 0.0106 0.0060 'International Tables Vol C Tables 4.2.6.8 and 6.1.1.4'
N N 0.0061 0.0033 'International Tables Vol C Tables 4.2.6.8 and 6.1.1.4'
Ni Ni 0.3393 1.1124 'International Tables Vol C Tables 4.2.6.8 and 6.1.1.4'

loop_
_geom_angle_atom_site_label_1
_geom_angle_atom_site_label_2
_geom_angle_atom_site_label_3
_geom_angle_site_symmetry_1
_geom_angle_site_symmetry_3
_geom_angle
_geom_angle_publ_flag
N1 Ni1 N1 2 . 90.10(7) y
N1 Ni1 N1 2 9 89.90(7) n
N1 Ni1 N1 . 9 89.90(7) n
N1 Ni1 N1 2 8 180.0 n
N1 Ni1 N1 . 8 89.91(7) n
N1 Ni1 N1 9 8 90.10(7) n
N1 Ni1 N1 2 7 89.90(7) n
N1 Ni1 N1 . 7 180.0 n
N1 Ni1 N1 9 7 90.10(7) n
N1 Ni1 N1 8 7 90.09(7) n
N1 Ni1 N1 2 3 90.09(7) n
N1 Ni1 N1 . 3 90.10(7) n
N1 Ni1 N1 9 3 180.0 n
N1 Ni1 N1 8 3 89.90(7) n
N1 Ni1 N1 7 3 89.90(7) n
C2 C1 N1 . . 109.9(3) y
C2 C1 H1 . . 125.0 n
N1 C1 H1 . . 125.0 n
N2 C2 C1 . . 106.0(3) y
N2 C2 H2 . . 127.0 n
C1 C2 H2 . . 127.0 n
N1 C3 N2 . . 112.0(3) y
N1 C3 H3 . . 124.0 n
N2 C3 H3 . . 124.0 n
C3 N1 C1 . . 104.5(2) y
C3 N1 Ni1 . . 127.53(19) n
C1 N1 Ni1 . . 128.00(17) n
C3 N2 C2 . . 107.6(2) y
C3 N2 H2A . . 126.2 n
C2 N2 H2A . . 126.2 n
O C O 2_455 . 120.0 n
O C O 2_455 3_445 120.000(2) n
O C O . 3_445 120.000(2) n
O2W O2W H2WA 10 . 71.0(6) n
O2W O2W H2WB 10 . 71.1(6) n
H2WA O2W H2WB . . 110(2) n

loop_
_geom_bond_atom_site_label_1
_geom_bond_atom_site_label_2
_geom_bond_site_symmetry_2
_geom_bond_distance
_geom_bond_publ_flag
Ni1 N1 2 2.126(2) n
Ni1 N1 . 2.126(2) y
Ni1 N1 9 2.126(2) n
Ni1 N1 8 2.126(2) n
Ni1 N1 7 2.126(2) n
Ni1 N1 3 2.126(2) n
C1 C2 . 1.361(4) y
C1 N1 . 1.376(4) y
C1 H1 . 0.9300 n
C2 N2 . 1.355(4) y
C2 H2 . 0.9300 n
C3 N1 . 1.323(3) y
C3 N2 . 1.334(4) y
C3 H3 . 0.9300 n
N2 H2A . 0.8600 n
C O 2_455 1.273(2) n
C O . 1.273(2) y
C O 3_445 1.273(2) n
O1W H1W . 0.912(17) n
O2W O2W 10 0.601(15) n
O2W H2WA . 0.924(16) n
O2W H2WB . 0.926(16) n
O3W O3W 10 0.930(18) n

loop_
_geom_hbond_atom_site_label_D
_geom_hbond_atom_site_label_H
_geom_hbond_atom_site_label_A
_geom_hbond_site_symmetry_A
_geom_hbond_distance_DH
_geom_hbond_distance_HA
_geom_hbond_distance_DA
_geom_hbond_angle_DHA
N2 H2A O 1_555 0.860(10) 1.930(10) 2.790(3) 172.8(2)
O2W H2WA O 1_555 0.920(10) 1.890(10) 2.742(6) 151.1(3)
O1W H1W O2W 1_655 0.91(2) 1.95(2) 2.764(4) 147.2(8)
O1W H1W (O2W) 10_655 0.91(2) 1.91(2) 2.792(5) 160.7(8)
O2W H2WB O3W 1_555 0.92(2) 1.99(2) 2.785(3) 142.6(4)
O2W H2WB (O3W) 10_555 0.92(2) 1.99(2) 2.883(4) 161.1(3)

loop_
_geom_torsion_atom_site_label_1
_geom_torsion_atom_site_label_2
_geom_torsion_atom_site_label_3
_geom_torsion_atom_site_label_4
_geom_torsion_site_symmetry_1
_geom_torsion
_geom_torsion_publ_flag
N1 C1 C2 N2 . 0.4(3) n
N2 C3 N1 C1 . 0.2(3) n
N2 C3 N1 Ni1 . -178.81(16) n
C2 C1 N1 C3 . -0.4(3) n
C2 C1 N1 Ni1 . 178.62(19) n
N1 Ni1 N1 C3 2 -8.41(19) n
N1 Ni1 N1 C3 9 -98.31(16) n
N1 Ni1 N1 C3 8 171.59(19) n
N1 Ni1 N1 C3 7 96.30(19) n
N1 Ni1 N1 C3 3 81.69(16) n
N1 Ni1 N1 C1 2 172.8(2) n
N1 Ni1 N1 C1 9 82.9(2) n
N1 Ni1 N1 C1 8 -7.2(2) n
N1 Ni1 N1 C1 7 -82.5(2) n
N1 Ni1 N1 C1 3 -97.1(2) n
N1 C3 N2 C2 . 0.0(3) n
C1 C2 N2 C3 . -0.3(3) n
